data_7249054
loop_
_publ_author_name
'Ballarin, Giovanna'
'Biasiotto, Maddalena'
'Reisbitzer, Annika'
'Hegels, Marlen'
'Bolte, Michael'
'Krau\&s, Sybille'
'Berdnikova, Daria V.'

_publ_section_title
;
 A novel aurone RNA CAG binder inhibits the Huntingtin RNA--protein
 interaction
;
_journal_name_full 'RSC Medicinal Chemistry'
_journal_paper_doi 10.1039/D4MD00403E
_journal_year 2024
_chemical_formula_moiety 'C20 H13 N O2'
_chemical_formula_sum 'C20 H13 N O2'
_chemical_formula_weight 299.31
_space_group_crystal_system orthorhombic
_space_group_IT_number 33
_space_group_name_Hall 'P 2c -2n'
_space_group_name_H-M_alt 'P n a 21'
_atom_sites_solution_hydrogens geom
_atom_sites_solution_primary direct
_audit_creation_method SHELXL-2018/3
_audit_update_record
;
2024-02-26 deposited with the CCDC.	2024-07-15 downloaded from the CCDC.
;
_cell_angle_alpha 90
_cell_angle_beta 90
_cell_angle_gamma 90
_cell_formula_units_Z 4
_cell_length_a 11.1186(11)
_cell_length_b 33.698(4)
_cell_length_c 3.8243(4)
_cell_measurement_reflns_used 3692
_cell_measurement_temperature 173(2)
_cell_measurement_theta_max 26.0
_cell_measurement_theta_min 3.54
_cell_volume 1432.9(3)
_computing_cell_refinement 'X-Area (Stoe & Cie, 2001)'
_computing_data_collection 'X-Area (Stoe & Cie, 2001)'
_computing_data_reduction 'X-Area (Stoe & Cie, 2001)'
_computing_molecular_graphics 'XP in SHELXTL-Plus (Sheldrick, 2008)'
_computing_structure_refinement 'SHELXL-2018/3 (Sheldrick, 2018)'
_diffrn_ambient_temperature 173(2)
_diffrn_measured_fraction_theta_full 0.994
_diffrn_measured_fraction_theta_max 0.975
_diffrn_measurement_device_type 'STOE IPDS II two-circle-diffractometer'
_diffrn_measurement_method \w
_diffrn_radiation_type MoK\a
_diffrn_radiation_wavelength 0.71073
_diffrn_reflns_av_R_equivalents 0.1671
_diffrn_reflns_av_unetI/netI 0.1813
_diffrn_reflns_Laue_measured_fraction_full 0.994
_diffrn_reflns_Laue_measured_fraction_max 0.975
_diffrn_reflns_limit_h_max 12
_diffrn_reflns_limit_h_min -13
_diffrn_reflns_limit_k_max 40
_diffrn_reflns_limit_k_min -40
_diffrn_reflns_limit_l_max 4
_diffrn_reflns_limit_l_min -4
_diffrn_reflns_number 5933
_diffrn_reflns_point_group_measured_fraction_full 0.992
_diffrn_reflns_point_group_measured_fraction_max 0.967
_diffrn_reflns_theta_full 25.000
_diffrn_reflns_theta_max 25.763
_diffrn_reflns_theta_min 3.535
_diffrn_source 'Genix 3D I\mS microfocus X-ray source'
_exptl_absorpt_coefficient_mu 0.090
_exptl_absorpt_correction_T_max 1.000
_exptl_absorpt_correction_T_min 0.386
_exptl_absorpt_correction_type multi-scan
_exptl_absorpt_process_details 'X-Area (Stoe & Cie, 2001)'
_exptl_crystal_colour 'light yellow'
_exptl_crystal_density_diffrn 1.387
_exptl_crystal_description needle
_exptl_crystal_F_000 624
_exptl_crystal_size_max 0.090
_exptl_crystal_size_mid 0.010
_exptl_crystal_size_min 0.010
_refine_diff_density_max 0.436
_refine_diff_density_min -0.513
_refine_diff_density_rms 0.112
_refine_ls_abs_structure_details
; 
 Flack x determined using 306 quotients [(I+)-(I-)]/[(I+)+(I-)] 
 (Parsons, Flack and Wagner, Acta Cryst. B69 (2013) 249-259). 
;
_refine_ls_abs_structure_Flack 0.3(10)
_refine_ls_extinction_method none
_refine_ls_goodness_of_fit_ref 1.227
_refine_ls_hydrogen_treatment constr
_refine_ls_matrix_type full
_refine_ls_number_parameters 208
_refine_ls_number_reflns 2681
_refine_ls_number_restraints 1
_refine_ls_restrained_S_all 1.226
_refine_ls_R_factor_all 0.2692
_refine_ls_R_factor_gt 0.1555
_refine_ls_shift/su_max 0.001
_refine_ls_shift/su_mean 0.000
_refine_ls_structure_factor_coef Fsqd
_refine_ls_weighting_details 'w=1/[\s^2^(Fo^2^)+17.8335P] where P=(Fo^2^+2Fc^2^)/3'
_refine_ls_weighting_scheme calc
_refine_ls_wR_factor_gt 0.2843
_refine_ls_wR_factor_ref 0.3433
_reflns_Friedel_coverage 0.712
_reflns_Friedel_fraction_full 0.990
_reflns_Friedel_fraction_max 0.956
_reflns_number_gt 1502
_reflns_number_total 2681
_reflns_threshold_expression 'I > 2\s(I)'
_cod_data_source_file d4md00403e2.cif
_cod_data_source_block db14
_cod_database_code 7249054
_shelx_shelxl_version_number 2018/3
_shelx_space_group_comment
; 
The symmetry employed for this shelxl refinement is uniquely defined 
by the following loop, which should always be used as a source of 
symmetry information in preference to the above space-group names. 
They are only intended as comments. 
;
_shelx_estimated_absorpt_t_min 0.992
_shelx_estimated_absorpt_t_max 0.999

loop_
_space_group_symop_operation_xyz
'x, y, z'
'-x, -y, z+1/2'
'x+1/2, -y+1/2, z'
'-x+1/2, y+1/2, z+1/2'

loop_
_atom_site_label
_atom_site_type_symbol
_atom_site_fract_x
_atom_site_fract_y
_atom_site_fract_z
_atom_site_U_iso_or_equiv
_atom_site_adp_type
_atom_site_occupancy
_atom_site_site_symmetry_order
_atom_site_calc_flag
_atom_site_refinement_flags_posn
_atom_site_refinement_flags_adp
_atom_site_refinement_flags_occupancy
_atom_site_disorder_assembly
_atom_site_disorder_group
N1 N 0.3057(14) 0.5851(4) 0.446(4) 0.037(4) Uani 1 1 d . . . . .
O1 O 0.2002(9) 0.3565(3) 0.403(3) 0.027(3) Uani 1 1 d . . . . .
O2 O 0.4648(9) 0.3176(3) 0.796(4) 0.040(4) Uani 1 1 d . . . . .
C1 C 0.3142(13) 0.3622(5) 0.568(4) 0.020(4) Uani 1 1 d . . . . .
C2 C 0.3688(15) 0.3228(5) 0.640(5) 0.028(4) Uani 1 1 d . . . . .
C3 C 0.2833(14) 0.2944(4) 0.509(4) 0.023(4) Uani 1 1 d . . . . .
C4 C 0.2801(15) 0.2528(5) 0.494(5) 0.031(4) Uani 1 1 d . . . . .
H4 H 0.345453 0.237469 0.580181 0.037 Uiso 1 1 calc R U . . .
C5 C 0.1815(15) 0.2347(5) 0.354(6) 0.034(5) Uani 1 1 d . . . . .
H5 H 0.177334 0.206579 0.351795 0.041 Uiso 1 1 calc R U . . .
C6 C 0.0846(15) 0.2571(5) 0.210(5) 0.038(5) Uani 1 1 d . . . . .
H6 H 0.019124 0.243883 0.101076 0.046 Uiso 1 1 calc R U . . .
C7 C 0.0860(14) 0.2981(5) 0.229(5) 0.032(4) Uani 1 1 d . . . . .
H7 H 0.020444 0.313591 0.146999 0.038 Uiso 1 1 calc R U . . .
C8 C 0.1854(14) 0.3150(4) 0.370(4) 0.022(4) Uani 1 1 d . . . . .
C9 C 0.3572(15) 0.3982(5) 0.648(4) 0.028(4) Uani 1 1 d . . . . .
H9 H 0.432584 0.397306 0.765089 0.034 Uiso 1 1 calc R U . . .
C11 C 0.3127(16) 0.4382(5) 0.595(5) 0.032(4) Uani 1 1 d . . . . .
C12 C 0.3824(14) 0.4691(5) 0.726(4) 0.025(4) Uani 1 1 d . . . . .
H12 H 0.455467 0.463437 0.844868 0.030 Uiso 1 1 calc R U . . .
C13 C 0.3456(14) 0.5078(5) 0.684(5) 0.027(4) Uani 1 1 d . . . . .
H13 H 0.393300 0.528605 0.778061 0.032 Uiso 1 1 calc R U . . .
C14 C 0.2430(14) 0.5170(5) 0.511(4) 0.024(4) Uani 1 1 d . . . . .
C15 C 0.1674(13) 0.4861(4) 0.392(5) 0.025(4) Uani 1 1 d . . . . .
H15 H 0.092640 0.492170 0.283847 0.030 Uiso 1 1 calc R U . . .
C16 C 0.2035(13) 0.4464(4) 0.433(5) 0.022(4) Uani 1 1 d . . . . .
H16 H 0.153794 0.425425 0.351870 0.027 Uiso 1 1 calc R U . . .
C21 C 0.2117(14) 0.5592(5) 0.439(4) 0.022(4) Uani 1 1 d . . . . .
C22 C 0.0958(14) 0.5710(5) 0.364(5) 0.029(4) Uani 1 1 d . . . . .
H22 H 0.032020 0.552287 0.371504 0.035 Uiso 1 1 calc R U . . .
C23 C 0.0721(18) 0.6101(6) 0.279(6) 0.049(6) Uani 1 1 d . . . . .
H23 H -0.006839 0.618402 0.218066 0.059 Uiso 1 1 calc R U . . .
C24 C 0.1675(18) 0.6372(5) 0.284(5) 0.037(5) Uani 1 1 d . . . . .
H24 H 0.154384 0.664335 0.228914 0.045 Uiso 1 1 calc R U . . .
C25 C 0.2829(17) 0.6235(5) 0.371(7) 0.048(6) Uani 1 1 d . . . . .
H25 H 0.347418 0.641955 0.377249 0.057 Uiso 1 1 calc R U . . .

loop_
_atom_site_aniso_label
_atom_site_aniso_U_11
_atom_site_aniso_U_22
_atom_site_aniso_U_33
_atom_site_aniso_U_23
_atom_site_aniso_U_13
_atom_site_aniso_U_12
N1 0.043(9) 0.034(8) 0.034(9) -0.002(8) 0.012(8) -0.015(7)
O1 0.027(6) 0.020(5) 0.033(7) 0.007(6) -0.001(6) 0.005(5)
O2 0.021(6) 0.031(6) 0.068(10) 0.013(7) -0.011(7) -0.005(5)
C1 0.011(8) 0.028(9) 0.021(9) -0.010(8) -0.007(6) 0.010(7)
C2 0.028(9) 0.023(9) 0.034(11) -0.002(8) -0.007(8) 0.003(7)
C3 0.022(8) 0.023(8) 0.024(9) 0.011(8) -0.007(7) -0.007(7)
C4 0.033(9) 0.022(8) 0.038(11) 0.006(9) 0.011(9) -0.002(7)
C5 0.034(9) 0.019(8) 0.050(12) -0.010(10) 0.004(9) -0.017(7)
C6 0.027(9) 0.044(11) 0.044(12) -0.009(11) -0.001(9) -0.016(9)
C7 0.018(8) 0.029(9) 0.049(12) -0.016(10) -0.012(9) -0.002(7)
C8 0.032(9) 0.016(7) 0.018(8) 0.001(8) 0.012(8) -0.008(7)
C9 0.027(9) 0.035(10) 0.022(9) 0.003(9) -0.002(8) 0.007(8)
C11 0.043(12) 0.025(9) 0.026(10) 0.001(8) 0.000(8) -0.010(9)
C12 0.024(8) 0.041(10) 0.011(8) -0.002(8) -0.007(7) -0.008(8)
C13 0.020(9) 0.034(10) 0.026(9) -0.003(9) 0.006(7) -0.005(8)
C14 0.022(8) 0.028(8) 0.022(9) -0.007(8) 0.011(7) 0.004(7)
C15 0.014(7) 0.023(8) 0.039(10) 0.006(9) -0.014(8) -0.008(6)
C16 0.019(8) 0.024(8) 0.024(9) 0.002(8) 0.002(8) -0.003(7)
C21 0.022(8) 0.031(8) 0.013(8) -0.003(8) 0.006(7) 0.004(7)
C22 0.030(9) 0.030(9) 0.026(10) 0.001(8) -0.008(9) 0.007(7)
C23 0.038(11) 0.052(12) 0.056(15) 0.000(12) -0.005(11) 0.009(10)
C24 0.061(13) 0.024(9) 0.027(10) 0.011(8) 0.006(10) -0.004(9)
C25 0.045(11) 0.024(9) 0.074(17) -0.010(12) -0.004(13) -0.015(9)

loop_
_atom_type_symbol
_atom_type_description
_atom_type_scat_dispersion_real
_atom_type_scat_dispersion_imag
_atom_type_scat_source
C C 0.0033 0.0016 'International Tables Vol C Tables 4.2.6.8 and 6.1.1.4'
H H 0.0000 0.0000 'International Tables Vol C Tables 4.2.6.8 and 6.1.1.4'
N N 0.0061 0.0033 'International Tables Vol C Tables 4.2.6.8 and 6.1.1.4'
O O 0.0106 0.0060 'International Tables Vol C Tables 4.2.6.8 and 6.1.1.4'

loop_
_geom_angle_atom_site_label_1
_geom_angle_atom_site_label_2
_geom_angle_atom_site_label_3
_geom_angle
_geom_angle_site_symmetry_1
_geom_angle_site_symmetry_3
_geom_angle_publ_flag
C25 N1 C21 117.8(16) . . ?
C8 O1 C1 105.9(12) . . ?
C9 C1 O1 122.6(13) . . ?
C9 C1 C2 128.4(13) . . ?
O1 C1 C2 109.0(13) . . ?
O2 C2 C3 130.0(16) . . ?
O2 C2 C1 124.8(15) . . ?
C3 C2 C1 105.1(13) . . ?
C8 C3 C4 117.4(15) . . ?
C8 C3 C2 108.5(13) . . ?
C4 C3 C2 134.1(15) . . ?
C5 C4 C3 118.8(16) . . ?
C5 C4 H4 120.6 . . ?
C3 C4 H4 120.6 . . ?
C4 C5 C6 121.6(15) . . ?
C4 C5 H5 119.2 . . ?
C6 C5 H5 119.2 . . ?
C7 C6 C5 120.0(16) . . ?
C7 C6 H6 120.0 . . ?
C5 C6 H6 120.0 . . ?
C8 C7 C6 116.7(16) . . ?
C8 C7 H7 121.6 . . ?
C6 C7 H7 121.6 . . ?
C7 C8 C3 125.4(13) . . ?
C7 C8 O1 123.1(14) . . ?
C3 C8 O1 111.5(13) . . ?
C1 C9 C11 133.4(16) . . ?
C1 C9 H9 113.3 . . ?
C11 C9 H9 113.3 . . ?
C16 C11 C12 119.9(16) . . ?
C16 C11 C9 123.0(15) . . ?
C12 C11 C9 117.0(16) . . ?
C13 C12 C11 120.0(16) . . ?
C13 C12 H12 120.0 . . ?
C11 C12 H12 120.0 . . ?
C14 C13 C12 121.6(16) . . ?
C14 C13 H13 119.2 . . ?
C12 C13 H13 119.2 . . ?
C13 C14 C15 119.4(15) . . ?
C13 C14 C21 120.3(15) . . ?
C15 C14 C21 120.3(14) . . ?
C16 C15 C14 119.6(14) . . ?
C16 C15 H15 120.2 . . ?
C14 C15 H15 120.2 . . ?
C11 C16 C15 119.2(15) . . ?
C11 C16 H16 120.4 . . ?
C15 C16 H16 120.4 . . ?
N1 C21 C22 122.5(15) . . ?
N1 C21 C14 115.4(14) . . ?
C22 C21 C14 122.2(14) . . ?
C21 C22 C23 120.1(17) . . ?
C21 C22 H22 119.9 . . ?
C23 C22 H22 119.9 . . ?
C22 C23 C24 118.3(18) . . ?
C22 C23 H23 120.9 . . ?
C24 C23 H23 120.9 . . ?
C23 C24 C25 118.8(16) . . ?
C23 C24 H24 120.6 . . ?
C25 C24 H24 120.6 . . ?
N1 C25 C24 122.5(16) . . ?
N1 C25 H25 118.8 . . ?
C24 C25 H25 118.8 . . ?

loop_
_geom_bond_atom_site_label_1
_geom_bond_atom_site_label_2
_geom_bond_distance
_geom_bond_site_symmetry_2
_geom_bond_publ_flag
N1 C25 1.35(2) . ?
N1 C21 1.361(19) . ?
O1 C8 1.415(17) . ?
O1 C1 1.429(17) . ?
O2 C2 1.236(19) . ?
C1 C9 1.34(2) . ?
C1 C2 1.48(2) . ?
C2 C3 1.44(2) . ?
C3 C8 1.40(2) . ?
C3 C4 1.40(2) . ?
C4 C5 1.36(2) . ?
C4 H4 0.9500 . ?
C5 C6 1.43(2) . ?
C5 H5 0.9500 . ?
C6 C7 1.38(2) . ?
C6 H6 0.9500 . ?
C7 C8 1.36(2) . ?
C7 H7 0.9500 . ?
C9 C11 1.45(2) . ?
C9 H9 0.9500 . ?
C11 C16 1.39(2) . ?
C11 C12 1.39(2) . ?
C12 C13 1.38(2) . ?
C12 H12 0.9500 . ?
C13 C14 1.35(2) . ?
C13 H13 0.9500 . ?
C14 C15 1.41(2) . ?
C14 C21 1.49(2) . ?
C15 C16 1.41(2) . ?
C15 H15 0.9500 . ?
C16 H16 0.9500 . ?
C21 C22 1.38(2) . ?
C22 C23 1.38(2) . ?
C22 H22 0.9500 . ?
C23 C24 1.40(2) . ?
C23 H23 0.9500 . ?
C24 C25 1.40(3) . ?
C24 H24 0.9500 . ?
C25 H25 0.9500 . ?

loop_
_geom_torsion_atom_site_label_1
_geom_torsion_atom_site_label_2
_geom_torsion_atom_site_label_3
_geom_torsion_atom_site_label_4
_geom_torsion
_geom_torsion_site_symmetry_1
_geom_torsion_site_symmetry_2
_geom_torsion_site_symmetry_3
_geom_torsion_site_symmetry_4
_geom_torsion_publ_flag
C8 O1 C1 C9 -178.5(16) . . . . ?
C8 O1 C1 C2 -0.6(16) . . . . ?
C9 C1 C2 O2 1(3) . . . . ?
O1 C1 C2 O2 -176.4(17) . . . . ?
C9 C1 C2 C3 178.1(17) . . . . ?
O1 C1 C2 C3 0.4(18) . . . . ?
O2 C2 C3 C8 176.5(19) . . . . ?
C1 C2 C3 C8 -0.1(19) . . . . ?
O2 C2 C3 C4 -4(4) . . . . ?
C1 C2 C3 C4 179.7(18) . . . . ?
C8 C3 C4 C5 -1(3) . . . . ?
C2 C3 C4 C5 179(2) . . . . ?
C3 C4 C5 C6 3(3) . . . . ?
C4 C5 C6 C7 -4(3) . . . . ?
C5 C6 C7 C8 4(3) . . . . ?
C6 C7 C8 C3 -3(3) . . . . ?
C6 C7 C8 O1 179.2(16) . . . . ?
C4 C3 C8 C7 2(3) . . . . ?
C2 C3 C8 C7 -178.6(18) . . . . ?
C4 C3 C8 O1 179.8(15) . . . . ?
C2 C3 C8 O1 0(2) . . . . ?
C1 O1 C8 C7 178.9(17) . . . . ?
C1 O1 C8 C3 0.6(17) . . . . ?
O1 C1 C9 C11 -2(3) . . . . ?
C2 C1 C9 C11 -179.6(18) . . . . ?
C1 C9 C11 C16 1(3) . . . . ?
C1 C9 C11 C12 178.3(18) . . . . ?
C16 C11 C12 C13 -3(3) . . . . ?
C9 C11 C12 C13 179.9(16) . . . . ?
C11 C12 C13 C14 -1(3) . . . . ?
C12 C13 C14 C15 4(3) . . . . ?
C12 C13 C14 C21 -174.1(16) . . . . ?
C13 C14 C15 C16 -4(3) . . . . ?
C21 C14 C15 C16 174.3(16) . . . . ?
C12 C11 C16 C15 3(3) . . . . ?
C9 C11 C16 C15 -179.9(18) . . . . ?
C14 C15 C16 C11 1(3) . . . . ?
C25 N1 C21 C22 -1(3) . . . . ?
C25 N1 C21 C14 177.8(19) . . . . ?
C13 C14 C21 N1 22(2) . . . . ?
C15 C14 C21 N1 -156.9(16) . . . . ?
C13 C14 C21 C22 -159.8(16) . . . . ?
C15 C14 C21 C22 22(2) . . . . ?
N1 C21 C22 C23 2(3) . . . . ?
C14 C21 C22 C23 -176.0(18) . . . . ?
C21 C22 C23 C24 -2(3) . . . . ?
C22 C23 C24 C25 1(3) . . . . ?
C21 N1 C25 C24 -1(3) . . . . ?
C23 C24 C25 N1 1(3) . . . . ?
